data_7702149
loop_
_publ_author_name
'Escobedo-Cruz, Francisco V'
'Hughbanks, Timothy'

_publ_section_title
;
 New coordination networks containing trinuclear lanthanide complexes and
 hexacyanometallates.
;
_journal_issue 19
_journal_name_full 'Dalton transactions (Cambridge, England : 2003)'
_journal_page_first 6831
_journal_page_last 6841
_journal_paper_doi 10.1039/c7dt02541f
_journal_volume 47
_journal_year 2018
_chemical_formula_moiety 'C30 H56 Cr Gd3 N12 O10'
_chemical_formula_sum 'C30 H56 Cr Gd3 N12 O10'
_chemical_formula_weight 1268.61
_space_group_crystal_system orthorhombic
_space_group_IT_number 59
_space_group_name_Hall '-P 2ab 2a'
_space_group_name_H-M_alt 'P m m n :2'
_atom_sites_solution_hydrogens mixed
_atom_sites_solution_primary direct
_audit_creation_date 2018-02-15
_audit_creation_method
;
Olex2 1.2
(compiled 2017.08.10 svn.r3461 for OlexSys, GUI svn.r5381)
;
_audit_update_record
;
2018-02-16 deposited with the CCDC.
2018-04-13 downloaded from the CCDC.
;
_cell_angle_alpha 90
_cell_angle_beta 90
_cell_angle_gamma 90
_cell_formula_units_Z 2
_cell_length_a 14.419(6)
_cell_length_b 13.366(6)
_cell_length_c 13.772(6)
_cell_measurement_reflns_used 9979
_cell_measurement_temperature 150
_cell_measurement_theta_max 29.23
_cell_measurement_theta_min 2.55
_cell_volume 2654(2)
_computing_cell_refinement 'SAINT v8.27A (Bruker, 2012)'
_computing_data_collection 'Bruker ApexII'
_computing_data_reduction 'SAINT v8.27A (Bruker, 2012)'
_computing_molecular_graphics 'Olex2 (Dolomanov et al., 2009)'
_computing_publication_material 'Olex2 (Dolomanov et al., 2009)'
_computing_structure_refinement 'ShelXL (Sheldrick, 2015)'
_computing_structure_solution 'ShelXS (Sheldrick, 2008)'
_diffrn_ambient_temperature 150
_diffrn_detector 'CCD area detector'
_diffrn_detector_area_resol_mean 5.6
_diffrn_detector_type 'Bruker SMART CCD 6000 area detector'
_diffrn_measured_fraction_theta_full 0.968
_diffrn_measured_fraction_theta_max 0.987
_diffrn_measurement_device 'three-circle diffractometer'
_diffrn_measurement_device_type 'Bruker APEX-II CCD'
_diffrn_measurement_method '\f and \w scans'
_diffrn_radiation_monochromator graphite
_diffrn_radiation_probe x-ray
_diffrn_radiation_type MoK\a
_diffrn_radiation_wavelength 0.71073
_diffrn_reflns_av_R_equivalents 0.0463
_diffrn_reflns_av_unetI/netI 0.0233
_diffrn_reflns_Laue_measured_fraction_full 0.968
_diffrn_reflns_Laue_measured_fraction_max 0.987
_diffrn_reflns_limit_h_max 17
_diffrn_reflns_limit_h_min -17
_diffrn_reflns_limit_k_max 15
_diffrn_reflns_limit_k_min -15
_diffrn_reflns_limit_l_max 16
_diffrn_reflns_limit_l_min -16
_diffrn_reflns_number 25425
_diffrn_reflns_point_group_measured_fraction_full 0.968
_diffrn_reflns_point_group_measured_fraction_max 0.987
_diffrn_reflns_theta_full 25.242
_diffrn_reflns_theta_max 25.054
_diffrn_reflns_theta_min 2.045
_diffrn_source 'sealed X-ray tube'
_diffrn_source_target Mo
_diffrn_source_type 'Incoatec I\ms'
_diffrn_standards_number 0
_exptl_absorpt_coefficient_mu 3.950
_exptl_absorpt_correction_T_max 0.7459
_exptl_absorpt_correction_T_min 0.4534
_exptl_absorpt_correction_type multi-scan
_exptl_absorpt_process_details
;
SADABS-2012/1 (Bruker,2012) was used for absorption correction.
wR2(int) was 0.1396 before and 0.0598 after correction.
The Ratio of minimum to maximum transmission is 0.6079.
The \l/2 correction factor is 0.0015.
;
_exptl_crystal_colour 'clear light yellow'
_exptl_crystal_colour_lustre clear
_exptl_crystal_colour_modifier light
_exptl_crystal_colour_primary yellow
_exptl_crystal_density_diffrn 1.587
_exptl_crystal_description needle
_exptl_crystal_F_000 1232
_exptl_crystal_size_max 0.989
_exptl_crystal_size_mid 0.103
_exptl_crystal_size_min 0.034
_refine_diff_density_max 0.532
_refine_diff_density_min -0.543
_refine_diff_density_rms 0.073
_refine_ls_extinction_method none
_refine_ls_goodness_of_fit_ref 1.050
_refine_ls_hydrogen_treatment constr
_refine_ls_matrix_type full
_refine_ls_number_parameters 155
_refine_ls_number_reflns 2533
_refine_ls_number_restraints 0
_refine_ls_restrained_S_all 1.050
_refine_ls_R_factor_all 0.0186
_refine_ls_R_factor_gt 0.0167
_refine_ls_shift/su_max 0.002
_refine_ls_shift/su_mean 0.000
_refine_ls_structure_factor_coef Fsqd
_refine_ls_weighting_details 'w=1/[\s^2^(Fo^2^)+(0.0202P)^2^+1.3095P] where P=(Fo^2^+2Fc^2^)/3'
_refine_ls_weighting_scheme calc
_refine_ls_wR_factor_gt 0.0417
_refine_ls_wR_factor_ref 0.0426
_reflns_Friedel_coverage 0.000
_reflns_number_gt 2365
_reflns_number_total 2533
_reflns_threshold_expression 'I > 2\s(I)'
_cod_data_source_file c7dt02541f1.cif
_cod_data_source_block C30H56N12O10Gd3Cr
_cod_original_cell_volume 2654.2(19)
_cod_original_sg_symbol_H-M 'P m m n'
_cod_database_code 7702149
_shelxl_version_number 2014-1
_shelx_space_group_comment
;
The symmetry employed for this shelxl refinement is uniquely defined
by the following loop, which should always be used as a source of
symmetry information in preference to the above space-group names.
They are only intended as comments.
;
_olex2_refinement_description
;
1. Fixed Uiso
 At 1.2 times of:
  All C(H) groups
 At 1.5 times of:
  All C(H,H,H) groups, All O(H,H) groups
2. Others
 Fixed Sof: H4d(0.5) H4e(0.5) H1a(0.5) H1b(0.5)
3.a Rotating group:
 O4(H4d,H4e), O1(H1a,H1b)
3.b Ternary CH refined with riding coordinates:
 C5(H5), C6(H6), C8(H8), C9(H9)
3.c Idealised Me refined as rotating group:
 C4(H4a,H4b,H4c), C7(H7a,H7b,H7c), C10(H10a,H10b,H10c)
;
_olex2_submission_special_instructions 'No special instructions were received'

loop_
_space_group_symop_operation_xyz
'x, y, z'
'-x+1/2, -y+1/2, z'
'x+1/2, -y, -z'
'-x, y+1/2, -z'
'-x, -y, -z'
'x-1/2, y-1/2, -z'
'-x-1/2, y, z'
'x, -y-1/2, z'

loop_
_atom_site_label
_atom_site_type_symbol
_atom_site_fract_x
_atom_site_fract_y
_atom_site_fract_z
_atom_site_U_iso_or_equiv
_atom_site_adp_type
_atom_site_occupancy
_atom_site_site_symmetry_order
_atom_site_calc_flag
_atom_site_refinement_flags_posn
_atom_site_refinement_flags_adp
_atom_site_refinement_flags_occupancy
Gd2 Gd 0.2500 0.2500 0.95622(2) 0.02464(7) Uani 1 4 d S T P
Gd1 Gd 0.2500 0.11416(2) 0.72205(2) 0.01837(6) Uani 1 2 d S T P
Cr1 Cr 0.2500 -0.2500 0.54971(6) 0.0337(2) Uani 1 4 d S T P
O3 O 0.16323(11) 0.13981(12) 0.86315(12) 0.0265(4) Uani 1 1 d . . .
O2 O 0.33785(16) 0.2500 0.68124(16) 0.0246(5) Uani 1 2 d S T P
N1 N 0.2500 -0.0695(2) 0.7054(2) 0.0357(7) Uani 1 2 d S T P
C1 C 0.2500 -0.1378(3) 0.6532(3) 0.0330(8) Uani 1 2 d S T P
N4 N 0.07420(15) 0.06567(15) 0.70014(15) 0.0309(5) Uani 1 1 d . . .
N5 N 0.0738(2) 0.2500 1.0077(2) 0.0424(8) Uani 1 2 d S T P
C5 C 0.4345(2) 0.2500 0.6958(3) 0.0286(8) Uani 1 2 d S T P
H5 H 0.4643 0.2500 0.6318 0.034 Uiso 1 2 calc RS T P
C6 C 0.46504(17) 0.15536(19) 0.7492(2) 0.0315(6) Uani 1 1 d . . .
H6 H 0.5329 0.1512 0.7471 0.038 Uiso 1 1 calc R . .
C8 C 0.06607(17) 0.15470(19) 0.85537(18) 0.0303(6) Uani 1 1 d . . .
H8 H 0.0354 0.0982 0.8874 0.036 Uiso 1 1 calc R . .
C9 C 0.0357(3) 0.2500 0.9074(3) 0.0354(9) Uani 1 2 d S T P
H9 H -0.0321 0.2500 0.9116 0.042 Uiso 1 2 calc RS T P
C2 C 0.1064(3) -0.2500 0.5559(3) 0.0403(10) Uani 1 2 d S T P
N2 N 0.0278(3) -0.2500 0.5649(3) 0.0475(9) Uani 1 2 d S T P
C4 C 0.0415(2) 0.0586(2) 0.5988(2) 0.0453(7) Uani 1 1 d . . .
H4A H 0.0623 0.1161 0.5631 0.068 Uiso 1 1 calc GR . .
H4B H -0.0250 0.0562 0.5979 0.068 Uiso 1 1 calc GR . .
H4C H 0.0660 -0.0010 0.5695 0.068 Uiso 1 1 calc GR . .
C7 C 0.0432(2) -0.0268(2) 0.7495(2) 0.0400(7) Uani 1 1 d . . .
H7A H 0.0585 -0.0837 0.7101 0.060 Uiso 1 1 calc GR . .
H7B H -0.0227 -0.0243 0.7591 0.060 Uiso 1 1 calc GR . .
H7C H 0.0737 -0.0323 0.8112 0.060 Uiso 1 1 calc GR . .
C10 C 0.0420(2) 0.3393(3) 1.0620(2) 0.0636(10) Uani 1 1 d . . .
H10A H 0.0604 0.3336 1.1288 0.095 Uiso 1 1 calc GR . .
H10B H -0.0244 0.3440 1.0582 0.095 Uiso 1 1 calc GR . .
H10C H 0.0692 0.3983 1.0343 0.095 Uiso 1 1 calc GR . .
O4 O 0.2500 0.1304(3) 1.0851(2) 0.0616(9) Uani 1 2 d S T P
H4D H 0.2713 0.1399 1.1533 0.092 Uiso 0.5 1 d GR . .
H4E H 0.2284 0.0595 1.0831 0.092 Uiso 0.5 1 d GR . .
O1 O 0.2500 0.09463(19) 0.54725(17) 0.0417(7) Uani 1 2 d S T P
H1A H 0.2049 0.1325 0.5172 0.063 Uiso 0.5 1 d GR . .
H1B H 0.2337 0.0310 0.5278 0.063 Uiso 0.5 1 d GR . .
C3 C 0.2500 -0.1372(3) 0.4451(3) 0.0411(10) Uani 1 2 d S T P
N3 N 0.2500 -0.0704(3) 0.3924(3) 0.0529(10) Uani 1 2 d S T P

loop_
_atom_site_aniso_label
_atom_site_aniso_U_11
_atom_site_aniso_U_22
_atom_site_aniso_U_33
_atom_site_aniso_U_23
_atom_site_aniso_U_13
_atom_site_aniso_U_12
Gd2 0.03599(14) 0.02831(14) 0.00962(12) 0.000 0.000 0.000
Gd1 0.03133(10) 0.01138(9) 0.01240(9) 0.00099(5) 0.000 0.000
Cr1 0.0513(5) 0.0127(4) 0.0372(5) 0.000 0.000 0.000
O3 0.0328(9) 0.0256(8) 0.0211(9) 0.0020(7) 0.0016(7) 0.0001(7)
O2 0.0356(13) 0.0156(11) 0.0228(12) 0.000 0.0017(10) 0.000
N1 0.0490(19) 0.0189(16) 0.0393(19) 0.0000(14) 0.000 0.000
C1 0.043(2) 0.0150(17) 0.041(2) 0.0070(16) 0.000 0.000
N4 0.0409(12) 0.0191(11) 0.0328(12) 0.0018(9) -0.0092(10) -0.0043(9)
N5 0.055(2) 0.045(2) 0.0272(17) 0.000 0.0178(15) 0.000
C5 0.0346(19) 0.0241(18) 0.0270(19) 0.000 0.0094(15) 0.000
C6 0.0288(13) 0.0272(14) 0.0385(15) 0.0014(12) 0.0044(11) 0.0020(11)
C8 0.0314(13) 0.0287(14) 0.0308(14) 0.0040(11) 0.0034(11) -0.0049(11)
C9 0.0308(19) 0.040(2) 0.036(2) 0.000 0.0096(16) 0.000
C2 0.064(3) 0.0149(18) 0.042(2) 0.000 -0.011(2) 0.000
N2 0.056(2) 0.0331(19) 0.054(2) 0.000 -0.0144(19) 0.000
C4 0.0645(19) 0.0306(15) 0.0409(17) -0.0061(13) -0.0240(15) -0.0025(14)
C7 0.0446(16) 0.0242(14) 0.0513(17) 0.0068(13) -0.0029(14) -0.0110(12)
C10 0.073(2) 0.077(3) 0.0407(19) -0.0169(17) 0.0203(17) 0.018(2)
O4 0.086(2) 0.066(2) 0.0331(17) 0.0217(16) 0.000 0.000
O1 0.086(2) 0.0225(13) 0.0167(13) -0.0028(10) 0.000 0.000
C3 0.062(3) 0.0231(19) 0.039(2) -0.0051(18) 0.000 0.000
N3 0.086(3) 0.0258(18) 0.047(2) 0.0099(17) 0.000 0.000

loop_
_atom_type_symbol
_atom_type_description
_atom_type_scat_dispersion_real
_atom_type_scat_dispersion_imag
_atom_type_scat_source
C C 0.0033 0.0016 'International Tables Vol C Tables 4.2.6.8 and 6.1.1.4'
H H 0.0000 0.0000 'International Tables Vol C Tables 4.2.6.8 and 6.1.1.4'
Cr Cr 0.3209 0.6236 'International Tables Vol C Tables 4.2.6.8 and 6.1.1.4'
Gd Gd -0.1653 3.9035 'International Tables Vol C Tables 4.2.6.8 and 6.1.1.4'
N N 0.0061 0.0033 'International Tables Vol C Tables 4.2.6.8 and 6.1.1.4'
O O 0.0106 0.0060 'International Tables Vol C Tables 4.2.6.8 and 6.1.1.4'

loop_
_geom_angle_atom_site_label_1
_geom_angle_atom_site_label_2
_geom_angle_atom_site_label_3
_geom_angle
_geom_angle_site_symmetry_1
_geom_angle_site_symmetry_3
Gd1 Gd2 Gd1 58.76(3) . 2
O3 Gd2 Gd1 37.51(4) 7_655 .
O3 Gd2 Gd1 37.51(4) 8_565 2
O3 Gd2 Gd1 37.51(4) . .
O3 Gd2 Gd1 80.21(5) 7_655 2
O3 Gd2 Gd1 80.21(5) 2 .
O3 Gd2 Gd1 37.51(4) 2 2
O3 Gd2 Gd1 80.21(5) 8_565 .
O3 Gd2 Gd1 80.21(5) . 2
O3 Gd2 O3 78.86(9) 7_655 2
O3 Gd2 O3 78.86(9) 8_565 .
O3 Gd2 O3 112.90(8) 7_655 8_565
O3 Gd2 O3 65.31(8) 7_655 .
O3 Gd2 O3 112.90(8) 2 .
O3 Gd2 O3 65.31(8) 2 8_565
O3 Gd2 N5 68.21(7) 2 2
O3 Gd2 N5 131.93(6) 8_565 2
O3 Gd2 N5 131.93(6) 2 .
O3 Gd2 N5 68.21(7) . .
O3 Gd2 N5 68.21(7) 8_565 .
O3 Gd2 N5 131.93(6) 7_655 .
O3 Gd2 N5 68.21(7) 7_655 2
O3 Gd2 N5 131.93(6) . 2
O3 Gd2 O4 89.18(9) 2 2
O3 Gd2 O4 146.69(4) 7_655 2
O3 Gd2 O4 146.69(4) . 2
O3 Gd2 O4 146.69(4) 8_565 .
O3 Gd2 O4 89.18(9) 8_565 2
O3 Gd2 O4 89.18(9) 7_655 .
O3 Gd2 O4 146.69(4) 2 .
O3 Gd2 O4 89.18(9) . .
N5 Gd2 Gd1 103.54(6) 2 .
N5 Gd2 Gd1 103.54(6) 2 2
N5 Gd2 Gd1 103.54(6) . .
N5 Gd2 Gd1 103.54(6) . 2
N5 Gd2 N5 148.82(14) . 2
O4 Gd2 Gd1 167.38(8) 2 .
O4 Gd2 Gd1 167.38(8) . 2
O4 Gd2 Gd1 108.62(9) . .
O4 Gd2 Gd1 108.62(9) 2 2
O4 Gd2 N5 78.48(6) 2 .
O4 Gd2 N5 78.48(6) 2 2
O4 Gd2 N5 78.48(6) . .
O4 Gd2 N5 78.48(6) . 2
O4 Gd2 O4 84.01(17) 2 .
Gd1 Gd1 Gd2 60.621(15) 2 .
O3 Gd1 Gd2 37.18(4) 7_655 .
O3 Gd1 Gd2 37.18(4) . .
O3 Gd1 Gd1 81.56(4) 7_655 2
O3 Gd1 Gd1 81.56(4) . 2
O3 Gd1 O3 64.75(8) . 7_655
O3 Gd1 N1 102.92(7) . .
O3 Gd1 N1 102.92(7) 7_655 .
O3 Gd1 N4 130.30(6) . 7_655
O3 Gd1 N4 130.30(6) 7_655 .
O3 Gd1 N4 67.42(6) . .
O3 Gd1 N4 67.42(6) 7_655 7_655
O3 Gd1 O1 147.42(4) . .
O3 Gd1 O1 147.42(4) 7_655 .
O2 Gd1 Gd2 79.88(6) 2 .
O2 Gd1 Gd2 79.89(6) . .
O2 Gd1 Gd1 37.35(5) . 2
O2 Gd1 Gd1 37.35(5) 2 2
O2 Gd1 O3 77.94(7) . 7_655
O2 Gd1 O3 112.64(7) . .
O2 Gd1 O3 77.93(7) 2 .
O2 Gd1 O3 112.64(7) 2 7_655
O2 Gd1 O2 67.37(10) 2 .
O2 Gd1 N1 140.22(6) . .
O2 Gd1 N1 140.22(6) 2 .
O2 Gd1 N4 68.51(7) . 7_655
O2 Gd1 N4 134.52(7) . .
O2 Gd1 N4 134.52(7) 2 7_655
O2 Gd1 N4 68.51(7) 2 .
O2 Gd1 O1 80.86(7) 2 .
O2 Gd1 O1 80.86(7) . .
N1 Gd1 Gd2 124.73(8) . .
N1 Gd1 Gd1 174.65(7) . 2
N1 Gd1 N4 75.19(5) . 7_655
N1 Gd1 N4 75.19(5) . .
N4 Gd1 Gd2 102.74(5) . .
N4 Gd1 Gd2 102.74(5) 7_655 .
N4 Gd1 Gd1 104.24(5) . 2
N4 Gd1 Gd1 104.24(5) 7_655 2
N4 Gd1 N4 148.50(9) . 7_655
O1 Gd1 Gd2 156.81(6) . .
O1 Gd1 Gd1 96.19(6) . 2
O1 Gd1 N1 78.47(9) . .
O1 Gd1 N4 81.93(5) . .
O1 Gd1 N4 81.93(5) . 7_655
C1 Cr1 C1 92.9(2) . 2_545
C1 Cr1 C2 88.38(8) 2_545 .
C1 Cr1 C2 88.38(8) . .
C1 Cr1 C2 88.38(8) . 2_545
C1 Cr1 C2 88.38(8) 2_545 2_545
C1 Cr1 C3 179.84(15) 2_545 .
C1 Cr1 C3 87.23(15) 2_545 2_545
C1 Cr1 C3 87.23(15) . .
C1 Cr1 C3 179.84(15) . 2_545
C2 Cr1 C2 175.3(2) . 2_545
C2 Cr1 C3 91.63(8) 2_545 .
C2 Cr1 C3 91.63(8) . .
C2 Cr1 C3 91.63(8) 2_545 2_545
C2 Cr1 C3 91.63(8) . 2_545
C3 Cr1 C3 92.6(2) . 2_545
Gd2 O3 Gd1 105.30(7) . .
C8 O3 Gd2 119.04(14) . .
C8 O3 Gd1 119.10(14) . .
Gd1 O2 Gd1 105.30(9) . 2
C5 O2 Gd1 120.93(9) . .
C5 O2 Gd1 120.93(9) . 2
C1 N1 Gd1 147.1(3) . .
N1 C1 Cr1 174.7(3) . .
C6 N4 Gd1 96.65(14) 7_655 .
C4 N4 Gd1 115.55(17) . .
C4 N4 C6 111.1(2) . 7_655
C4 N4 C7 106.5(2) . .
C7 N4 Gd1 116.33(16) . .
C7 N4 C6 110.5(2) . 7_655
C9 N5 Gd2 96.1(2) . .
C10 N5 Gd2 115.7(2) . .
C10 N5 Gd2 115.7(2) 8_565 .
C10 N5 C9 110.8(2) . .
C10 N5 C9 110.8(2) 8_565 .
C10 N5 C10 107.3(4) 8_565 .
O2 C5 C6 110.72(18) . .
O2 C5 C6 110.72(18) . 8_565
C6 C5 C6 111.7(3) . 8_565
N4 C6 C5 109.8(2) 7_655 .
N4 C6 C8 108.5(2) 7_655 7_655
C5 C6 C8 112.4(2) . 7_655
O3 C8 C6 111.3(2) . 7_655
O3 C8 C9 111.4(2) . .
C9 C8 C6 111.1(2) . 7_655
N5 C9 C8 109.3(2) . 8_565
N5 C9 C8 109.3(2) . .
C8 C9 C8 113.2(3) 8_565 .
N2 C2 Cr1 176.1(4) . .
N3 C3 Cr1 175.4(4) . .

loop_
_geom_bond_atom_site_label_1
_geom_bond_atom_site_label_2
_geom_bond_distance
_geom_bond_site_symmetry_2
Gd2 Gd1 3.7010(13) .
Gd2 Gd1 3.7010(13) 2
Gd2 O3 2.3189(17) 8_565
Gd2 O3 2.3189(17) 2
Gd2 O3 2.3189(17) .
Gd2 O3 2.3189(17) 7_655
Gd2 N5 2.637(4) 2
Gd2 N5 2.637(4) .
Gd2 O4 2.389(3) .
Gd2 O4 2.389(3) 2
Gd1 Gd1 3.6314(15) 2
Gd1 O3 2.3366(17) 7_655
Gd1 O3 2.3366(17) .
Gd1 O2 2.2842(15) .
Gd1 O2 2.2841(15) 2
Gd1 N1 2.465(3) .
Gd1 N4 2.634(2) .
Gd1 N4 2.634(2) 7_655
Gd1 O1 2.421(3) .
Cr1 C1 2.069(4) 2_545
Cr1 C1 2.069(4) .
Cr1 C2 2.072(5) 2_545
Cr1 C2 2.072(5) .
Cr1 C3 2.086(4) .
Cr1 C3 2.086(4) 2_545
O3 C8 1.419(3) .
O2 Gd1 2.2842(15) 2
O2 C5 1.408(4) .
N1 C1 1.162(5) .
N4 C6 1.488(4) 7_655
N4 C4 1.476(3) .
N4 C7 1.479(3) .
N5 C9 1.487(5) .
N5 C10 1.482(4) 8_565
N5 C10 1.482(4) .
C5 C6 1.528(3) .
C5 C6 1.528(3) 8_565
C6 N4 1.488(4) 7_655
C6 C8 1.530(4) 7_655
C8 C6 1.530(4) 7_655
C8 C9 1.525(3) .
C9 C8 1.525(3) 8_565
C2 N2 1.141(5) .
C3 N3 1.151(5) .

loop_
_geom_hbond_atom_site_label_D
_geom_hbond_atom_site_label_H
_geom_hbond_atom_site_label_A
_geom_hbond_distance_DH
_geom_hbond_distance_HA
_geom_hbond_distance_DA
_geom_hbond_angle_DHA
O1 H1B N3 0.92 2.32 3.068(5) 138.4

loop_
_smtbx_masks_void_nr
_smtbx_masks_void_average_x
_smtbx_masks_void_average_y
_smtbx_masks_void_average_z
_smtbx_masks_void_volume
_smtbx_masks_void_count_electrons
_smtbx_masks_void_content
1 -0.002 -0.041 0.000 754.5 194.3 '20 H2O'
